data_7001814
loop_
_publ_author_name
'Andrews, Philip C.'
'Deacon, Glen B.'
'Ferrero, Richard L.'
'Junk, Peter C.'
'Karrar, Abdulgader'
'Kumar, Ish'
'MacLellan, Jonathan G.'

_publ_section_title
;
 Bismuth(iii) 5-sulfosalicylate complexes: structure, solubility and
 activity against Helicobacter pylori
;
_journal_issue 32
_journal_name_full 'Dalton Transactions'
_journal_page_first 6377
_journal_page_last 6384
_journal_paper_doi 10.1039/b900774a
_journal_year 2009
_chemical_formula_moiety 'C14 H15 Bi O15 S2, H2 O'
_chemical_formula_sum 'C14 H17 Bi O16 S2'
_chemical_formula_weight 714.38
_chemical_name_systematic
;
?
;
_space_group_IT_number 2
_symmetry_cell_setting triclinic
_symmetry_space_group_name_Hall '-P 1'
_symmetry_space_group_name_H-M 'P -1'
_atom_sites_solution_hydrogens geom
_atom_sites_solution_primary direct
_atom_sites_solution_secondary difmap
_audit_creation_method SHELXL-97
_cell_angle_alpha 82.173(2)
_cell_angle_beta 86.677(2)
_cell_angle_gamma 87.428(2)
_cell_formula_units_Z 2
_cell_length_a 7.5840(2)
_cell_length_b 11.0003(3)
_cell_length_c 12.3515(4)
_cell_measurement_reflns_used 14568
_cell_measurement_temperature 123(2)
_cell_measurement_theta_max 30.18
_cell_measurement_theta_min 2.67
_cell_volume 1018.41(5)
_computing_cell_refinement 'DENZO-SMN (Otwinoski & Minor, 1997)'
_computing_data_collection 'Nonius Collect'
_computing_data_reduction 'DENZO-SMN (Otwinoski & Minor, 1997)'
_computing_molecular_graphics 'X-Seed / POV-Ray'
_computing_publication_material 'CIFTAB (Sheldrick, 1997)'
_computing_structure_refinement 'SHELXL-97 (Sheldrick, 1997)'
_computing_structure_solution 'SHELXS-97 (Sheldrick, 1997)'
_diffrn_ambient_temperature 123(2)
_diffrn_measured_fraction_theta_full 0.999
_diffrn_measured_fraction_theta_max 0.999
_diffrn_measurement_device_type 'Bruker X8 Apex KAPPA CCD'
_diffrn_measurement_method '0.5 deg frames in phi and omega'
_diffrn_radiation_monochromator graphite
_diffrn_radiation_source 'fine-focus sealed tube'
_diffrn_radiation_type MoK\a
_diffrn_radiation_wavelength 0.71073
_diffrn_reflns_av_R_equivalents 0.0389
_diffrn_reflns_av_sigmaI/netI 0.0467
_diffrn_reflns_limit_h_max 9
_diffrn_reflns_limit_h_min -9
_diffrn_reflns_limit_k_max 11
_diffrn_reflns_limit_k_min -13
_diffrn_reflns_limit_l_max 14
_diffrn_reflns_limit_l_min -14
_diffrn_reflns_number 9836
_diffrn_reflns_theta_full 25.00
_diffrn_reflns_theta_max 25.00
_diffrn_reflns_theta_min 2.67
_diffrn_standards_number 0
_exptl_absorpt_coefficient_mu 8.946
_exptl_absorpt_correction_T_max 0.374
_exptl_absorpt_correction_T_min 0.295
_exptl_absorpt_correction_type multi-scan
_exptl_absorpt_process_details 'SORTAV (Blessing, 1997)'
_exptl_crystal_colour colourless
_exptl_crystal_density_diffrn 2.330
_exptl_crystal_density_method 'not measured'
_exptl_crystal_description prismatic
_exptl_crystal_F_000 688
_exptl_crystal_size_max 0.15
_exptl_crystal_size_mid 0.14
_exptl_crystal_size_min 0.11
_refine_diff_density_max 1.725
_refine_diff_density_min -1.320
_refine_diff_density_rms 0.157
_refine_ls_extinction_method none
_refine_ls_goodness_of_fit_ref 1.065
_refine_ls_hydrogen_treatment mixed
_refine_ls_matrix_type full
_refine_ls_number_parameters 324
_refine_ls_number_reflns 3579
_refine_ls_number_restraints 10
_refine_ls_restrained_S_all 1.064
_refine_ls_R_factor_all 0.0408
_refine_ls_R_factor_gt 0.0311
_refine_ls_shift/su_max 0.001
_refine_ls_shift/su_mean 0.000
_refine_ls_structure_factor_coef Fsqd
_refine_ls_weighting_details 'calc w=1/[\s^2^(Fo^2^)+(0.0365P)^2^+0.8437P] where P=(Fo^2^+2Fc^2^)/3'
_refine_ls_weighting_scheme calc
_refine_ls_wR_factor_gt 0.0678
_refine_ls_wR_factor_ref 0.0707
_reflns_number_gt 3115
_reflns_number_total 3579
_reflns_threshold_expression >2sigma(I)
_cod_data_source_file b900774a.txt
_cod_data_source_block 2
_cod_database_code 7001814

loop_
_symmetry_equiv_pos_as_xyz
'x, y, z'
'-x, -y, -z'

loop_
_atom_site_label
_atom_site_type_symbol
_atom_site_fract_x
_atom_site_fract_y
_atom_site_fract_z
_atom_site_U_iso_or_equiv
_atom_site_adp_type
_atom_site_occupancy
_atom_site_symmetry_multiplicity
_atom_site_calc_flag
_atom_site_refinement_flags
_atom_site_disorder_assembly
_atom_site_disorder_group
Bi1 Bi 0.38841(3) 0.11340(2) 0.85440(2) 0.01812(9) Uani 1 1 d D . .
S1 S 0.3248(2) -0.18046(13) 0.92515(14) 0.0194(4) Uani 1 1 d . . .
O1 O 0.4746(6) -0.1161(4) 0.9621(4) 0.0199(10) Uani 1 1 d . . .
C1 C 0.4182(8) -0.2879(5) 0.8427(6) 0.0191(14) Uani 1 1 d . . .
S2 S 0.0551(2) 0.24617(15) 0.67224(14) 0.0230(4) Uani 1 1 d . . .
O2 O 0.2270(6) -0.0896(4) 0.8520(4) 0.0232(11) Uani 1 1 d . . .
C2 C 0.3920(8) -0.4120(5) 0.8723(5) 0.0182(14) Uani 1 1 d . . .
H2 H 0.3284 -0.4400 0.9389 0.022 Uiso 1 1 calc R . .
O3 O 0.2207(6) -0.2439(4) 1.0131(4) 0.0266(11) Uani 1 1 d . . .
C3 C 0.4596(8) -0.4960(5) 0.8035(5) 0.0180(14) Uani 1 1 d . . .
O4 O 0.3359(6) -0.6706(4) 0.9158(4) 0.0215(10) Uani 1 1 d . . .
C4 C 0.5537(8) -0.4527(6) 0.7058(5) 0.0182(14) Uani 1 1 d . . .
O5 O 0.4895(6) -0.7016(4) 0.7667(4) 0.0229(10) Uani 1 1 d . . .
C5 C 0.5800(9) -0.3265(6) 0.6790(6) 0.0235(15) Uani 1 1 d . . .
H5 H 0.6452 -0.2975 0.6133 0.028 Uiso 1 1 calc R . .
O6 O 0.6235(6) -0.5260(4) 0.6356(4) 0.0264(11) Uani 1 1 d . . .
H1 H 0.6023 -0.5993 0.6597 0.032 Uiso 1 1 calc R . .
C6 C 0.5129(10) -0.2452(6) 0.7460(6) 0.0254(16) Uani 1 1 d . . .
H6 H 0.5306 -0.1598 0.7269 0.030 Uiso 1 1 calc R . .
O7 O 0.1188(6) 0.1844(4) 0.7774(4) 0.0214(10) Uani 1 1 d . . .
C7 C 0.4251(9) -0.6285(6) 0.8324(6) 0.0204(15) Uani 1 1 d . . .
O8 O 0.1620(7) 0.2133(4) 0.5788(4) 0.0326(12) Uani 1 1 d . . .
C8 C 0.0734(9) 0.4052(6) 0.6740(6) 0.0249(16) Uani 1 1 d . . .
O9 O -0.1315(6) 0.2248(4) 0.6674(4) 0.0300(12) Uani 1 1 d . . .
C9 C -0.0057(9) 0.4575(6) 0.7581(6) 0.0236(16) Uani 1 1 d . . .
H9 H -0.0633 0.4083 0.8178 0.028 Uiso 1 1 calc R . .
O10 O -0.1608(7) 0.5725(4) 0.9244(4) 0.0323(12) Uani 1 1 d . . .
H10 H -0.2053 0.6131 0.9727 0.039 Uiso 1 1 calc R . .
C10 C -0.0016(9) 0.5868(6) 0.7560(5) 0.0230(15) Uani 1 1 d . . .
O11 O -0.0937(7) 0.7591(4) 0.8412(4) 0.0298(12) Uani 1 1 d . . .
C11 C 0.0870(9) 0.6562(6) 0.6677(5) 0.0216(15) Uani 1 1 d . . .
O12 O 0.0984(7) 0.7782(4) 0.6579(4) 0.0306(12) Uani 1 1 d . . .
H11 H 0.0250 0.8066 0.7024 0.037 Uiso 1 1 calc R . .
C12 C 0.1706(10) 0.5992(6) 0.5836(6) 0.0255(16) Uani 1 1 d . . .
H12 H 0.2330 0.6462 0.5245 0.031 Uiso 1 1 calc R . .
O13 O 0.1423(7) 0.0875(5) 1.0083(5) 0.0344(13) Uani 1 1 d D . .
C13 C 0.1616(9) 0.4730(6) 0.5870(6) 0.0217(15) Uani 1 1 d . . .
H13 H 0.2163 0.4334 0.5294 0.026 Uiso 1 1 calc R . .
H13A H 0.056(6) 0.120(6) 0.977(5) 0.026 Uiso 1 1 d D . .
H13B H 0.135(10) 0.140(5) 1.049(5) 0.026 Uiso 1 1 d D . .
O14 O 0.4277(8) 0.0720(5) 0.6708(4) 0.0360(13) Uani 1 1 d D . .
C14 C -0.0891(9) 0.6468(6) 0.8444(6) 0.0273(17) Uani 1 1 d . . .
H14A H 0.527(4) 0.071(8) 0.642(6) 0.033 Uiso 1 1 d D . .
H14B H 0.366(8) 0.112(6) 0.626(3) 0.033 Uiso 1 1 d D . .
O15 O 0.6950(7) 0.0635(5) 0.8157(5) 0.0414(14) Uani 1 1 d D . .
H15A H 0.743(11) 0.100(8) 0.858(6) 0.050 Uiso 1 1 d D . .
H15B H 0.753(10) 0.108(7) 0.770(5) 0.050 Uiso 1 1 d D . .
O16 O 0.7122(11) 0.0632(9) 0.5368(7) 0.093(3) Uani 1 1 d D . .
H16A H 0.789(11) 0.115(8) 0.528(10) 0.111 Uiso 1 1 d D . .
H16B H 0.762(14) 0.000(6) 0.565(12) 0.111 Uiso 1 1 d D . .

loop_
_atom_site_aniso_label
_atom_site_aniso_U_11
_atom_site_aniso_U_22
_atom_site_aniso_U_33
_atom_site_aniso_U_23
_atom_site_aniso_U_13
_atom_site_aniso_U_12
Bi1 0.02152(14) 0.00510(12) 0.02866(15) -0.00321(9) -0.00704(10) -0.00041(8)
S1 0.0211(9) 0.0072(7) 0.0317(9) -0.0048(7) -0.0104(7) -0.0025(6)
O1 0.019(2) 0.013(2) 0.030(3) -0.0095(19) -0.015(2) -0.0008(18)
C1 0.019(4) 0.007(3) 0.035(4) -0.008(3) -0.013(3) 0.000(2)
S2 0.0300(10) 0.0135(8) 0.0264(9) 0.0006(7) -0.0124(8) -0.0075(7)
O2 0.023(3) 0.010(2) 0.039(3) -0.006(2) -0.014(2) 0.0012(18)
C2 0.021(3) 0.009(3) 0.026(4) 0.000(3) -0.014(3) 0.000(3)
O3 0.034(3) 0.012(2) 0.036(3) -0.008(2) -0.006(2) -0.008(2)
C3 0.018(3) 0.009(3) 0.028(4) -0.003(3) -0.015(3) 0.003(2)
O4 0.027(3) 0.008(2) 0.030(3) -0.001(2) -0.012(2) -0.0017(19)
C4 0.022(4) 0.012(3) 0.022(3) -0.004(3) -0.012(3) -0.001(3)
O5 0.026(3) 0.008(2) 0.035(3) -0.004(2) -0.006(2) 0.0005(19)
C5 0.027(4) 0.015(3) 0.029(4) -0.001(3) -0.012(3) -0.005(3)
O6 0.040(3) 0.009(2) 0.031(3) -0.004(2) -0.002(2) -0.001(2)
C6 0.038(4) 0.009(3) 0.031(4) -0.001(3) -0.015(3) -0.004(3)
O7 0.028(3) 0.010(2) 0.026(2) 0.0019(19) -0.013(2) -0.0007(19)
C7 0.020(4) 0.010(3) 0.032(4) -0.002(3) -0.012(3) 0.001(3)
O8 0.054(4) 0.019(3) 0.025(3) -0.001(2) -0.009(2) -0.008(2)
C8 0.019(4) 0.020(3) 0.037(4) -0.001(3) -0.014(3) -0.001(3)
O9 0.033(3) 0.021(3) 0.038(3) 0.002(2) -0.019(2) -0.016(2)
C9 0.030(4) 0.019(3) 0.024(4) 0.002(3) -0.017(3) -0.010(3)
O10 0.048(3) 0.018(2) 0.032(3) -0.004(2) 0.002(3) -0.009(2)
C10 0.026(4) 0.021(3) 0.025(4) -0.006(3) -0.016(3) -0.003(3)
O11 0.039(3) 0.013(2) 0.040(3) -0.007(2) -0.010(2) -0.005(2)
C11 0.024(4) 0.015(3) 0.026(4) 0.002(3) -0.011(3) -0.002(3)
O12 0.037(3) 0.020(3) 0.035(3) -0.003(2) -0.001(2) -0.005(2)
C12 0.034(4) 0.018(4) 0.024(4) 0.003(3) -0.007(3) -0.003(3)
O13 0.020(3) 0.027(3) 0.060(4) -0.022(3) -0.004(3) 0.003(2)
C13 0.024(4) 0.017(3) 0.027(4) -0.005(3) -0.012(3) -0.004(3)
O14 0.053(4) 0.019(3) 0.037(3) -0.008(2) 0.004(3) -0.005(3)
C14 0.028(4) 0.026(4) 0.030(4) -0.002(3) -0.017(3) -0.007(3)
O15 0.027(3) 0.032(3) 0.058(4) 0.013(3) 0.006(3) 0.009(2)
O16 0.086(6) 0.137(8) 0.067(6) -0.045(6) 0.018(5) -0.074(6)

loop_
_atom_type_symbol
_atom_type_description
_atom_type_scat_dispersion_real
_atom_type_scat_dispersion_imag
_atom_type_scat_source
C C 0.0033 0.0016 'International Tables Vol C Tables 4.2.6.8 and 6.1.1.4'
Bi Bi -4.1077 10.2566 'International Tables Vol C Tables 4.2.6.8 and 6.1.1.4'
O O 0.0106 0.0060 'International Tables Vol C Tables 4.2.6.8 and 6.1.1.4'
S S 0.1246 0.1234 'International Tables Vol C Tables 4.2.6.8 and 6.1.1.4'
H H 0.0000 0.0000 'International Tables Vol C Tables 4.2.6.8 and 6.1.1.4'

loop_
_geom_angle_atom_site_label_1
_geom_angle_atom_site_label_2
_geom_angle_atom_site_label_3
_geom_angle
_geom_angle_site_symmetry_1
_geom_angle_site_symmetry_3
_geom_angle_publ_flag
O5 Bi1 O7 83.69(15) 1_565 . ?
O5 Bi1 O14 78.53(17) 1_565 . ?
O7 Bi1 O14 76.41(18) . . ?
O5 Bi1 O15 77.96(18) 1_565 . ?
O7 Bi1 O15 145.05(19) . . ?
O14 Bi1 O15 71.0(2) . . ?
O5 Bi1 O1 98.22(15) 1_565 2_657 ?
O7 Bi1 O1 135.72(15) . 2_657 ?
O14 Bi1 O1 147.59(18) . 2_657 ?
O15 Bi1 O1 76.80(19) . 2_657 ?
O5 Bi1 O13 125.66(16) 1_565 . ?
O7 Bi1 O13 72.21(17) . . ?
O14 Bi1 O13 136.64(18) . . ?
O15 Bi1 O13 142.11(19) . . ?
O1 Bi1 O13 71.12(16) 2_657 . ?
O5 Bi1 O4 52.34(15) 1_565 1_565 ?
O7 Bi1 O4 76.61(14) . 1_565 ?
O14 Bi1 O4 125.68(16) . 1_565 ?
O15 Bi1 O4 112.97(18) . 1_565 ?
O1 Bi1 O4 70.47(13) 2_657 1_565 ?
O13 Bi1 O4 74.66(15) . 1_565 ?
O5 Bi1 O2 150.74(15) 1_565 . ?
O7 Bi1 O2 77.71(14) . . ?
O14 Bi1 O2 75.29(17) . . ?
O15 Bi1 O2 105.16(17) . . ?
O1 Bi1 O2 110.88(14) 2_657 . ?
O13 Bi1 O2 69.41(15) . . ?
O4 Bi1 O2 140.69(15) 1_565 . ?
O5 Bi1 O1 146.96(14) 1_565 . ?
O7 Bi1 O1 128.38(13) . . ?
O14 Bi1 O1 99.56(15) . . ?
O15 Bi1 O1 70.46(16) . . ?
O1 Bi1 O1 65.72(14) 2_657 . ?
O13 Bi1 O1 78.22(15) . . ?
O4 Bi1 O1 133.87(13) 1_565 . ?
O2 Bi1 O1 52.32(12) . . ?
O5 Bi1 C7 26.33(18) 1_565 1_565 ?
O7 Bi1 C7 79.02(16) . 1_565 ?
O14 Bi1 C7 102.52(19) . 1_565 ?
O15 Bi1 C7 95.9(2) . 1_565 ?
O1 Bi1 C7 83.78(16) 2_657 1_565 ?
O13 Bi1 C7 100.06(19) . 1_565 ?
O4 Bi1 C7 26.00(17) 1_565 1_565 ?
O2 Bi1 C7 156.47(16) . 1_565 ?
O1 Bi1 C7 148.48(15) . 1_565 ?
O3 S1 O2 114.9(3) . . ?
O3 S1 O1 113.4(3) . . ?
O2 S1 O1 106.7(3) . . ?
O3 S1 C1 108.7(3) . . ?
O2 S1 C1 105.9(3) . . ?
O1 S1 C1 106.7(3) . . ?
S1 O1 Bi1 134.6(3) . 2_657 ?
S1 O1 Bi1 96.5(2) . . ?
Bi1 O1 Bi1 114.28(14) 2_657 . ?
C2 C1 C6 121.0(6) . . ?
C2 C1 S1 120.2(6) . . ?
C6 C1 S1 118.8(5) . . ?
O8 S2 O9 113.8(3) . . ?
O8 S2 O7 112.6(3) . . ?
O9 S2 O7 109.3(3) . . ?
O8 S2 C8 107.5(3) . . ?
O9 S2 C8 106.8(3) . . ?
O7 S2 C8 106.5(3) . . ?
S1 O2 Bi1 104.4(2) . . ?
C1 C2 C3 119.6(6) . . ?
C1 C2 H2 120.2 . . ?
C3 C2 H2 120.2 . . ?
C2 C3 C4 119.2(6) . . ?
C2 C3 C7 119.9(6) . . ?
C4 C3 C7 120.9(6) . . ?
C7 O4 Bi1 87.9(4) . 1_545 ?
O6 C4 C3 123.4(6) . . ?
O6 C4 C5 116.9(6) . . ?
C3 C4 C5 119.7(6) . . ?
C7 O5 Bi1 100.5(4) . 1_545 ?
C6 C5 C4 120.8(7) . . ?
C6 C5 H5 119.6 . . ?
C4 C5 H5 119.6 . . ?
C4 O6 H1 109.5 . . ?
C5 C6 C1 119.6(6) . . ?
C5 C6 H6 120.2 . . ?
C1 C6 H6 120.2 . . ?
S2 O7 Bi1 138.9(3) . . ?
O4 C7 O5 119.3(6) . . ?
O4 C7 C3 123.2(6) . . ?
O5 C7 C3 117.5(6) . . ?
O4 C7 Bi1 66.1(3) . 1_545 ?
O5 C7 Bi1 53.2(3) . 1_545 ?
C3 C7 Bi1 170.7(5) . 1_545 ?
C9 C8 C13 122.1(6) . . ?
C9 C8 S2 119.0(5) . . ?
C13 C8 S2 118.8(6) . . ?
C8 C9 C10 119.2(6) . . ?
C8 C9 H9 120.4 . . ?
C10 C9 H9 120.4 . . ?
C14 O10 H10 109.5 . . ?
C11 C10 C9 118.9(6) . . ?
C11 C10 C14 120.4(6) . . ?
C9 C10 C14 120.7(6) . . ?
O12 C11 C12 115.9(6) . . ?
O12 C11 C10 123.6(6) . . ?
C12 C11 C10 120.4(6) . . ?
C11 O12 H11 109.5 . . ?
C13 C12 C11 119.2(7) . . ?
C13 C12 H12 120.4 . . ?
C11 C12 H12 120.4 . . ?
Bi1 O13 H13A 102(5) . . ?
Bi1 O13 H13B 116(5) . . ?
H13A O13 H13B 90(7) . . ?
C8 C13 C12 120.0(7) . . ?
C8 C13 H13 120.0 . . ?
C12 C13 H13 120.0 . . ?
Bi1 O14 H14A 119(6) . . ?
Bi1 O14 H14B 117(3) . . ?
H14A O14 H14B 106(8) . . ?
O11 C14 O10 123.7(7) . . ?
O11 C14 C10 121.4(7) . . ?
O10 C14 C10 114.9(6) . . ?
Bi1 O15 H15A 102(7) . . ?
Bi1 O15 H15B 120(7) . . ?
H15A O15 H15B 83(8) . . ?
H16A O16 H16B 105(5) . . ?

loop_
_geom_bond_atom_site_label_1
_geom_bond_atom_site_label_2
_geom_bond_distance
_geom_bond_site_symmetry_2
_geom_bond_publ_flag
Bi1 O5 2.312(4) 1_565 ?
Bi1 O7 2.362(4) . ?
Bi1 O14 2.372(5) . ?
Bi1 O15 2.401(5) . ?
Bi1 O1 2.551(4) 2_657 ?
Bi1 O13 2.582(6) . ?
Bi1 O4 2.598(4) 1_565 ?
Bi1 O2 2.599(4) . ?
Bi1 O1 2.759(4) . ?
Bi1 C7 2.840(6) 1_565 ?
S1 O3 1.426(5) . ?
S1 O2 1.459(5) . ?
S1 O1 1.490(4) . ?
S1 C1 1.762(6) . ?
O1 Bi1 2.551(4) 2_657 ?
C1 C2 1.384(8) . ?
C1 C6 1.394(10) . ?
S2 O8 1.449(5) . ?
S2 O9 1.451(5) . ?
S2 O7 1.478(4) . ?
S2 C8 1.764(7) . ?
C2 C3 1.399(9) . ?
C2 H2 0.9500 . ?
C3 C4 1.402(9) . ?
C3 C7 1.484(9) . ?
O4 C7 1.246(8) . ?
O4 Bi1 2.598(4) 1_545 ?
C4 O6 1.335(8) . ?
C4 C5 1.403(9) . ?
O5 C7 1.281(8) . ?
O5 Bi1 2.312(4) 1_545 ?
C5 C6 1.363(10) . ?
C5 H5 0.9500 . ?
O6 H1 0.8400 . ?
C6 H6 0.9500 . ?
C7 Bi1 2.840(6) 1_545 ?
C8 C9 1.352(10) . ?
C8 C13 1.379(10) . ?
C9 C10 1.421(9) . ?
C9 H9 0.9500 . ?
O10 C14 1.303(9) . ?
O10 H10 0.8400 . ?
C10 C11 1.399(10) . ?
C10 C14 1.463(10) . ?
O11 C14 1.230(8) . ?
C11 O12 1.337(8) . ?
C11 C12 1.393(10) . ?
O12 H11 0.8400 . ?
C12 C13 1.388(9) . ?
C12 H12 0.9500 . ?
O13 H13A 0.82(5) . ?
O13 H13B 0.81(6) . ?
C13 H13 0.9500 . ?
O14 H14A 0.81(4) . ?
O14 H14B 0.82(5) . ?
O15 H15A 0.81(9) . ?
O15 H15B 0.82(10) . ?
O16 H16A 0.83(9) . ?
O16 H16B 0.82(10) . ?

loop_
_geom_hbond_atom_site_label_D
_geom_hbond_atom_site_label_H
_geom_hbond_atom_site_label_A
_geom_hbond_distance_DH
_geom_hbond_distance_HA
_geom_hbond_distance_DA
_geom_hbond_angle_DHA
_geom_hbond_site_symmetry_A
O15 H15B O9 0.82(7) 1.89(7) 2.698(7) 174(9) 1_655
O13 H13B O11 0.82(5) 1.87(6) 2.676(7) 170(8) 2_567
O10 H10 O4 0.84 1.82 2.640(7) 166.4 2_557
O12 H11 O11 0.84 1.91 2.609(7) 140.1 .
O14 H14B O8 0.82(5) 1.93(3) 2.696(8) 155(5) .
O6 H1 O5 0.84 1.82 2.554(6) 145.7 .
O14 H14A O16 0.81(4) 1.86(3) 2.649(10) 161(8) .
O13 H13A O3 0.82(5) 2.46(4) 3.185(7) 148(7) 2_557
O15 H15A O3 0.81(9) 2.42(4) 3.199(8) 159(9) 2_657
O16 H16A O9 0.83(9) 2.35(11) 2.892(9) 124(11) 1_655
